data_7026952
loop_
_publ_author_name
'Holschumacher, Dirk'
'Bannenberg, Thomas'
'Ibrom, Kerstin'
'Daniliuc, Constantin G.'
'Jones, Peter G.'
'Tamm, Matthias'

_publ_section_title
;
 Selective heterolytic P-P bond cleavage of white phosphorus by a
 frustrated carbene-borane Lewis pair.
;
_journal_issue 44
_journal_name_full 'Dalton transactions (Cambridge, England : 2003)'
_journal_page_first 10590
_journal_page_last 10592
_journal_paper_doi 10.1039/c0dt01045f
_journal_volume 39
_journal_year 2010
_chemical_formula_sum 'C37 H36 B F15 N2 O2 P4'
_chemical_formula_weight 960.37
_chemical_name_systematic
;
?
;
_space_group_IT_number 14
_symmetry_cell_setting monoclinic
_symmetry_space_group_name_Hall '-P 2yn'
_symmetry_space_group_name_H-M 'P 1 21/n 1'
_atom_sites_solution_hydrogens geom
_atom_sites_solution_primary direct
_atom_sites_solution_secondary difmap
_audit_creation_method SHELXL-97
_cell_angle_alpha 90.00
_cell_angle_beta 94.111(2)
_cell_angle_gamma 90.00
_cell_formula_units_Z 4
_cell_length_a 15.2628(2)
_cell_length_b 12.8453(2)
_cell_length_c 21.2228(4)
_cell_measurement_reflns_used 37978
_cell_measurement_temperature 100(2)
_cell_measurement_theta_max 29.2663
_cell_measurement_theta_min 2.2402
_cell_volume 4150.14(12)
_computing_cell_refinement
;
CrysAlisPro, Oxford Diffraction Ltd.,
Version 1.171.33.41 (release 06-05-2009 CrysAlis171 .NET)
(compiled May 6 2009,17:20:42)
;
_computing_data_collection
;
CrysAlisPro, Oxford Diffraction Ltd.,
Version 1.171.33.41 (release 06-05-2009 CrysAlis171 .NET)
(compiled May 6 2009,17:20:42)
;
_computing_data_reduction
;
CrysAlisPro, Oxford Diffraction Ltd.,
Version 1.171.33.41 (release 06-05-2009 CrysAlis171 .NET)
(compiled May 6 2009,17:20:42)
;
_computing_molecular_graphics 'Bruker XP'
_computing_publication_material SHELXL-97
_computing_structure_refinement 'SHELXL-97 (Sheldrick, 1997)'
_computing_structure_solution 'SHELXS-97 (Sheldrick, 1990)'
_diffrn_ambient_temperature 100(2)
_diffrn_detector_area_resol_mean 16.1419
_diffrn_measured_fraction_theta_full 0.999
_diffrn_measured_fraction_theta_max 0.999
_diffrn_measurement_device_type 'Xcalibur, Eos'
_diffrn_measurement_method '\w scans'
_diffrn_radiation_monochromator graphite
_diffrn_radiation_source 'Enhance (Mo) X-ray Source'
_diffrn_radiation_type 'Mo K\a'
_diffrn_radiation_wavelength 0.71073
_diffrn_reflns_av_R_equivalents 0.0574
_diffrn_reflns_av_sigmaI/netI 0.0608
_diffrn_reflns_limit_h_max 20
_diffrn_reflns_limit_h_min -20
_diffrn_reflns_limit_k_max 16
_diffrn_reflns_limit_k_min -16
_diffrn_reflns_limit_l_max 27
_diffrn_reflns_limit_l_min -27
_diffrn_reflns_number 160867
_diffrn_reflns_theta_full 27.88
_diffrn_reflns_theta_max 27.88
_diffrn_reflns_theta_min 2.25
_exptl_absorpt_coefficient_mu 0.286
_exptl_absorpt_correction_T_max 1.00000
_exptl_absorpt_correction_T_min 0.99027
_exptl_absorpt_correction_type multi-scan
_exptl_absorpt_process_details
;
CrysAlisPro, Oxford Diffraction Ltd.,
Version 1.171.33.41 (release 06-05-2009 CrysAlis171 .NET)
(compiled May 6 2009,17:20:42)
;
_exptl_crystal_colour colourless
_exptl_crystal_density_diffrn 1.537
_exptl_crystal_density_method 'not measured'
_exptl_crystal_description prism
_exptl_crystal_F_000 1952
_exptl_crystal_size_max 0.26
_exptl_crystal_size_mid 0.16
_exptl_crystal_size_min 0.09
_refine_diff_density_max 0.429
_refine_diff_density_min -0.324
_refine_diff_density_rms 0.046
_refine_ls_extinction_method none
_refine_ls_goodness_of_fit_ref 0.866
_refine_ls_hydrogen_treatment 'rigid methyls, others riding'
_refine_ls_matrix_type full
_refine_ls_number_parameters 556
_refine_ls_number_reflns 9886
_refine_ls_number_restraints 0
_refine_ls_restrained_S_all 0.866
_refine_ls_R_factor_all 0.0562
_refine_ls_R_factor_gt 0.0298
_refine_ls_shift/su_max 0.002
_refine_ls_shift/su_mean 0.000
_refine_ls_structure_factor_coef Fsqd
_refine_ls_weighting_details 'calc w=1/[\s^2^(Fo^2^)+(0.0322P)^2^+0.0000P] where P=(Fo^2^+2Fc^2^)/3'
_refine_ls_weighting_scheme calc
_refine_ls_wR_factor_gt 0.0606
_refine_ls_wR_factor_ref 0.0631
_reflns_number_gt 6428
_reflns_number_total 9886
_reflns_threshold_expression >2sigma(I)
_cod_data_source_file c0dt01045f.txt
_cod_data_source_block dhol55
_cod_original_sg_symbol_H-M 'P 21/n'
_cod_database_code 7026952

loop_
_symmetry_equiv_pos_as_xyz
'x, y, z'
'-x+1/2, y+1/2, -z+1/2'
'-x, -y, -z'
'x-1/2, -y-1/2, z-1/2'

loop_
_atom_site_label
_atom_site_type_symbol
_atom_site_fract_x
_atom_site_fract_y
_atom_site_fract_z
_atom_site_U_iso_or_equiv
_atom_site_adp_type
_atom_site_occupancy
_atom_site_symmetry_multiplicity
_atom_site_calc_flag
_atom_site_refinement_flags
P1 P 0.51618(2) 0.63551(3) 0.497394(19) 0.01691(9) Uani 1 1 d .
P2 P 0.42488(2) 0.76172(3) 0.46308(2) 0.01847(10) Uani 1 1 d .
P3 P 0.42556(2) 0.61429(3) 0.412443(19) 0.01927(10) Uani 1 1 d .
P4 P 0.32926(2) 0.63923(3) 0.485095(19) 0.01757(9) Uani 1 1 d .
O1 O 0.64942(8) 0.90121(10) 0.38559(6) 0.0424(3) Uani 1 1 d .
O2 O 0.43833(7) 0.52551(9) 0.70563(6) 0.0351(3) Uani 1 1 d .
B B 0.21574(10) 0.69112(14) 0.43481(8) 0.0152(4) Uani 1 1 d .
N1 N 0.69132(7) 0.71890(9) 0.48467(6) 0.0154(3) Uani 1 1 d .
N2 N 0.72183(7) 0.67015(10) 0.39061(6) 0.0176(3) Uani 1 1 d .
F1 F 0.24711(5) 0.75577(7) 0.57641(4) 0.0279(2) Uani 1 1 d .
F2 F 0.13402(6) 0.86037(8) 0.64051(4) 0.0320(2) Uani 1 1 d .
F3 F -0.02156(5) 0.92726(7) 0.58454(4) 0.0271(2) Uani 1 1 d .
F4 F -0.05949(5) 0.88965(7) 0.45856(4) 0.0237(2) Uani 1 1 d .
F5 F 0.05570(5) 0.79278(7) 0.39166(4) 0.0209(2) Uani 1 1 d .
F6 F 0.17566(5) 0.52697(7) 0.52454(4) 0.0236(2) Uani 1 1 d .
F7 F 0.06095(5) 0.37252(7) 0.50721(4) 0.0295(2) Uani 1 1 d .
F8 F -0.03682(6) 0.35237(7) 0.39490(5) 0.0359(3) Uani 1 1 d .
F9 F -0.01461(5) 0.49070(7) 0.30052(4) 0.0277(2) Uani 1 1 d .
F10 F 0.09993(5) 0.64161(7) 0.31450(4) 0.0203(2) Uani 1 1 d .
F11 F 0.23992(5) 0.92016(6) 0.41323(4) 0.0233(2) Uani 1 1 d .
F12 F 0.30225(6) 1.00637(7) 0.31221(4) 0.0294(2) Uani 1 1 d .
F13 F 0.35128(6) 0.88627(8) 0.21497(4) 0.0341(2) Uani 1 1 d .
F14 F 0.33343(6) 0.67588(8) 0.22096(4) 0.0296(2) Uani 1 1 d .
F15 F 0.26769(5) 0.58646(6) 0.32018(4) 0.0194(2) Uani 1 1 d .
C1 C 0.75185(9) 0.71962(12) 0.44236(7) 0.0173(3) Uani 1 1 d .
H1 H 0.8082 0.7510 0.4485 0.021 Uiso 1 1 calc R
C2 C 0.61691(9) 0.66693(11) 0.45768(7) 0.0161(3) Uani 1 1 d .
C3 C 0.63777(9) 0.63677(12) 0.39934(7) 0.0182(3) Uani 1 1 d .
H3 H 0.6007 0.5991 0.3696 0.022 Uiso 1 1 calc R
C4 C 0.70429(9) 0.76569(12) 0.54980(7) 0.0181(3) Uani 1 1 d .
C5 C 0.70220(10) 0.67726(13) 0.59780(7) 0.0241(4) Uani 1 1 d .
H5A H 0.6469 0.6388 0.5908 0.029 Uiso 1 1 calc R
H5B H 0.7067 0.7062 0.6406 0.029 Uiso 1 1 calc R
H5C H 0.7516 0.6301 0.5927 0.029 Uiso 1 1 calc R
C6 C 0.63138(9) 0.84520(12) 0.55748(8) 0.0239(4) Uani 1 1 d .
H6A H 0.6296 0.8948 0.5223 0.029 Uiso 1 1 calc R
H6B H 0.6429 0.8827 0.5974 0.029 Uiso 1 1 calc R
H6C H 0.5748 0.8092 0.5576 0.029 Uiso 1 1 calc R
C7 C 0.79267(9) 0.82074(13) 0.55693(7) 0.0227(4) Uani 1 1 d .
H7A H 0.8397 0.7705 0.5510 0.027 Uiso 1 1 calc R
H7B H 0.8010 0.8514 0.5992 0.027 Uiso 1 1 calc R
H7C H 0.7943 0.8759 0.5251 0.027 Uiso 1 1 calc R
C8 C 0.76918(9) 0.65488(13) 0.33117(7) 0.0231(4) Uani 1 1 d .
C9 C 0.71512(11) 0.70787(16) 0.27755(8) 0.0363(5) Uani 1 1 d .
H9A H 0.6564 0.6768 0.2731 0.044 Uiso 1 1 calc R
H9B H 0.7440 0.6988 0.2381 0.044 Uiso 1 1 calc R
H9C H 0.7101 0.7823 0.2868 0.044 Uiso 1 1 calc R
C10 C 0.77700(10) 0.53818(14) 0.31999(8) 0.0320(4) Uani 1 1 d .
H10A H 0.8095 0.5060 0.3564 0.038 Uiso 1 1 calc R
H10B H 0.8084 0.5260 0.2820 0.038 Uiso 1 1 calc R
H10C H 0.7182 0.5075 0.3144 0.038 Uiso 1 1 calc R
C11 C 0.85980(10) 0.70428(15) 0.34058(8) 0.0309(4) Uani 1 1 d .
H11A H 0.8536 0.7794 0.3472 0.037 Uiso 1 1 calc R
H11B H 0.8922 0.6921 0.3030 0.037 Uiso 1 1 calc R
H11C H 0.8919 0.6732 0.3776 0.037 Uiso 1 1 calc R
C12 C 0.15835(9) 0.76717(11) 0.47951(7) 0.0146(3) Uani 1 1 d .
C13 C 0.17309(9) 0.78935(12) 0.54330(7) 0.0186(3) Uani 1 1 d .
C14 C 0.11551(10) 0.84387(12) 0.57840(7) 0.0208(4) Uani 1 1 d .
C15 C 0.03669(9) 0.87808(12) 0.55050(7) 0.0191(3) Uani 1 1 d .
C16 C 0.01830(9) 0.85909(12) 0.48727(7) 0.0179(3) Uani 1 1 d .
C17 C 0.07857(9) 0.80682(11) 0.45388(7) 0.0155(3) Uani 1 1 d .
C18 C 0.14874(9) 0.59177(11) 0.41999(7) 0.0140(3) Uani 1 1 d .
C19 C 0.13226(9) 0.51984(12) 0.46658(7) 0.0172(3) Uani 1 1 d .
C20 C 0.07188(9) 0.44000(12) 0.45952(8) 0.0211(4) Uani 1 1 d .
C21 C 0.02216(9) 0.42944(12) 0.40350(8) 0.0224(4) Uani 1 1 d .
C22 C 0.03344(9) 0.49945(12) 0.35587(7) 0.0198(4) Uani 1 1 d .
C23 C 0.09550(9) 0.57756(12) 0.36459(7) 0.0168(3) Uani 1 1 d .
C24 C 0.24779(8) 0.74803(12) 0.37208(7) 0.0147(3) Uani 1 1 d .
C25 C 0.26034(9) 0.85464(12) 0.36636(7) 0.0168(3) Uani 1 1 d .
C26 C 0.29385(9) 0.90216(12) 0.31477(7) 0.0201(4) Uani 1 1 d .
C27 C 0.31821(9) 0.84213(13) 0.26558(7) 0.0219(4) Uani 1 1 d .
C28 C 0.30834(9) 0.73600(13) 0.26852(7) 0.0200(4) Uani 1 1 d .
C29 C 0.27435(9) 0.69190(12) 0.32042(7) 0.0170(3) Uani 1 1 d .
C30 C 0.67806(13) 1.00668(16) 0.39354(10) 0.0502(6) Uani 1 1 d .
H30A H 0.7293 1.0196 0.3686 0.060 Uiso 1 1 calc R
H30B H 0.6957 1.0204 0.4386 0.060 Uiso 1 1 calc R
C31 C 0.60310(12) 1.07716(16) 0.37129(11) 0.0505(6) Uani 1 1 d .
H31A H 0.6150 1.1122 0.3312 0.061 Uiso 1 1 calc R
H31B H 0.5924 1.1306 0.4034 0.061 Uiso 1 1 calc R
C32 C 0.52561(11) 1.00306(14) 0.36185(9) 0.0390(5) Uani 1 1 d .
H32A H 0.4938 0.9970 0.4007 0.047 Uiso 1 1 calc R
H32B H 0.4842 1.0259 0.3265 0.047 Uiso 1 1 calc R
C33 C 0.56944(11) 0.90233(14) 0.34668(9) 0.0337(4) Uani 1 1 d .
H33A H 0.5320 0.8423 0.3564 0.040 Uiso 1 1 calc R
H33B H 0.5812 0.8995 0.3015 0.040 Uiso 1 1 calc R
C34 C 0.43546(13) 0.62688(15) 0.67865(9) 0.0454(5) Uani 1 1 d .
H34A H 0.3810 0.6630 0.6890 0.054 Uiso 1 1 calc R
H34B H 0.4357 0.6220 0.6321 0.054 Uiso 1 1 calc R
C35 C 0.51386(12) 0.68631(16) 0.70466(10) 0.0459(5) Uani 1 1 d .
H35A H 0.4968 0.7415 0.7339 0.055 Uiso 1 1 calc R
H35B H 0.5452 0.7185 0.6703 0.055 Uiso 1 1 calc R
C36 C 0.56983(11) 0.60541(16) 0.73897(9) 0.0429(5) Uani 1 1 d .
H36A H 0.6025 0.6352 0.7768 0.051 Uiso 1 1 calc R
H36B H 0.6122 0.5745 0.7111 0.051 Uiso 1 1 calc R
C37 C 0.50355(11) 0.52582(17) 0.75730(9) 0.0441(5) Uani 1 1 d .
H37A H 0.5310 0.4563 0.7630 0.053 Uiso 1 1 calc R
H37B H 0.4777 0.5461 0.7970 0.053 Uiso 1 1 calc R

loop_
_atom_site_aniso_label
_atom_site_aniso_U_11
_atom_site_aniso_U_22
_atom_site_aniso_U_33
_atom_site_aniso_U_23
_atom_site_aniso_U_13
_atom_site_aniso_U_12
P1 0.01242(18) 0.0200(2) 0.0183(2) 0.00196(18) 0.00100(16) 0.00008(16)
P2 0.01312(19) 0.0183(2) 0.0239(2) 0.00079(18) 0.00033(17) -0.00019(16)
P3 0.01317(19) 0.0238(2) 0.0207(2) -0.00338(19) 0.00080(16) 0.00006(17)
P4 0.01283(18) 0.0215(2) 0.0184(2) 0.00406(18) 0.00122(16) -0.00077(17)
O1 0.0446(8) 0.0328(8) 0.0481(8) 0.0077(7) -0.0096(6) 0.0084(6)
O2 0.0313(7) 0.0339(7) 0.0382(8) -0.0012(6) -0.0099(6) -0.0065(6)
B 0.0123(8) 0.0174(9) 0.0159(9) 0.0014(8) 0.0001(7) -0.0006(7)
N1 0.0113(6) 0.0202(7) 0.0147(7) -0.0015(6) 0.0001(5) 0.0010(5)
N2 0.0129(6) 0.0242(7) 0.0157(7) -0.0026(6) 0.0009(5) 0.0013(5)
F1 0.0238(5) 0.0391(6) 0.0201(5) -0.0037(4) -0.0039(4) 0.0070(4)
F2 0.0361(5) 0.0434(6) 0.0167(5) -0.0081(5) 0.0029(4) 0.0020(5)
F3 0.0257(5) 0.0272(6) 0.0300(5) -0.0062(4) 0.0133(4) 0.0003(4)
F4 0.0155(4) 0.0248(5) 0.0310(5) -0.0002(4) 0.0025(4) 0.0045(4)
F5 0.0188(4) 0.0257(5) 0.0176(5) -0.0013(4) -0.0010(4) 0.0024(4)
F6 0.0230(5) 0.0277(5) 0.0205(5) 0.0070(4) 0.0041(4) -0.0023(4)
F7 0.0262(5) 0.0208(5) 0.0430(6) 0.0106(5) 0.0138(4) -0.0019(4)
F8 0.0251(5) 0.0234(6) 0.0598(7) -0.0044(5) 0.0066(5) -0.0132(4)
F9 0.0169(4) 0.0321(6) 0.0336(6) -0.0118(5) -0.0028(4) -0.0036(4)
F10 0.0171(4) 0.0248(5) 0.0188(5) 0.0007(4) 0.0000(4) -0.0029(4)
F11 0.0269(5) 0.0171(5) 0.0262(5) -0.0013(4) 0.0045(4) -0.0033(4)
F12 0.0339(5) 0.0222(5) 0.0315(6) 0.0095(4) -0.0024(4) -0.0112(4)
F13 0.0357(5) 0.0463(7) 0.0206(5) 0.0115(5) 0.0052(4) -0.0163(5)
F14 0.0301(5) 0.0421(6) 0.0175(5) -0.0036(4) 0.0085(4) -0.0053(4)
F15 0.0193(4) 0.0199(5) 0.0194(5) -0.0018(4) 0.0039(4) -0.0013(4)
C1 0.0122(7) 0.0225(9) 0.0173(8) -0.0016(7) 0.0016(6) 0.0010(6)
C2 0.0121(7) 0.0163(8) 0.0194(9) 0.0001(7) -0.0014(6) 0.0013(6)
C3 0.0105(7) 0.0220(9) 0.0217(9) -0.0019(7) -0.0015(6) 0.0001(6)
C4 0.0146(7) 0.0244(9) 0.0155(8) -0.0052(7) 0.0008(6) 0.0005(7)
C5 0.0195(8) 0.0354(10) 0.0175(9) -0.0007(8) 0.0017(7) -0.0006(7)
C6 0.0184(8) 0.0277(10) 0.0260(9) -0.0096(8) 0.0032(7) 0.0007(7)
C7 0.0162(8) 0.0313(10) 0.0206(9) -0.0074(8) 0.0007(7) -0.0013(7)
C8 0.0171(8) 0.0373(11) 0.0153(8) -0.0054(7) 0.0046(6) -0.0008(7)
C9 0.0288(10) 0.0613(14) 0.0193(10) -0.0001(9) 0.0056(8) 0.0035(9)
C10 0.0222(9) 0.0428(11) 0.0321(11) -0.0155(9) 0.0093(8) -0.0011(8)
C11 0.0233(9) 0.0469(12) 0.0237(10) -0.0094(9) 0.0100(7) -0.0078(8)
C12 0.0142(7) 0.0142(8) 0.0158(8) 0.0007(6) 0.0028(6) -0.0054(6)
C13 0.0156(8) 0.0192(9) 0.0208(9) 0.0022(7) -0.0007(7) -0.0003(6)
C14 0.0281(9) 0.0210(9) 0.0135(8) -0.0022(7) 0.0032(7) -0.0052(7)
C15 0.0192(8) 0.0152(8) 0.0241(9) -0.0030(7) 0.0107(7) -0.0024(6)
C16 0.0138(7) 0.0150(8) 0.0249(9) 0.0021(7) 0.0024(6) -0.0019(6)
C17 0.0187(8) 0.0140(8) 0.0138(8) 0.0000(6) 0.0026(6) -0.0034(6)
C18 0.0100(7) 0.0140(8) 0.0188(8) -0.0005(6) 0.0051(6) 0.0028(6)
C19 0.0126(7) 0.0189(9) 0.0206(9) -0.0020(7) 0.0036(6) 0.0033(6)
C20 0.0169(8) 0.0143(9) 0.0336(10) 0.0050(7) 0.0128(7) 0.0024(6)
C21 0.0128(7) 0.0146(9) 0.0408(11) -0.0060(8) 0.0098(7) -0.0041(6)
C22 0.0125(7) 0.0217(9) 0.0252(9) -0.0075(7) 0.0020(7) 0.0013(6)
C23 0.0144(7) 0.0165(8) 0.0204(9) -0.0013(7) 0.0068(6) 0.0021(6)
C24 0.0079(7) 0.0201(8) 0.0157(8) 0.0001(7) -0.0019(6) -0.0004(6)
C25 0.0127(7) 0.0204(9) 0.0168(8) 0.0001(7) -0.0010(6) -0.0016(6)
C26 0.0174(8) 0.0183(9) 0.0237(9) 0.0063(7) -0.0052(7) -0.0063(7)
C27 0.0164(8) 0.0334(10) 0.0157(9) 0.0094(7) 0.0000(7) -0.0096(7)
C28 0.0151(7) 0.0325(10) 0.0125(8) -0.0022(7) 0.0009(6) -0.0022(7)
C29 0.0111(7) 0.0194(9) 0.0200(9) 0.0025(7) -0.0010(6) -0.0031(6)
C30 0.0429(12) 0.0437(13) 0.0619(15) 0.0107(11) -0.0113(11) -0.0041(10)
C31 0.0449(12) 0.0363(13) 0.0693(16) -0.0053(11) -0.0032(11) 0.0039(10)
C32 0.0315(10) 0.0390(12) 0.0474(12) 0.0012(10) 0.0085(9) 0.0081(9)
C33 0.0311(10) 0.0308(11) 0.0397(11) 0.0062(9) 0.0057(8) 0.0007(8)
C34 0.0552(13) 0.0402(13) 0.0399(12) 0.0027(10) -0.0020(10) -0.0034(10)
C35 0.0335(11) 0.0417(13) 0.0652(15) -0.0135(11) 0.0223(10) -0.0032(9)
C36 0.0237(9) 0.0656(15) 0.0394(12) -0.0205(11) 0.0021(8) -0.0107(9)
C37 0.0360(11) 0.0638(15) 0.0317(11) 0.0044(10) -0.0032(9) 0.0035(10)

loop_
_atom_type_symbol
_atom_type_description
_atom_type_scat_dispersion_real
_atom_type_scat_dispersion_imag
_atom_type_scat_source
C C 0.0033 0.0016 'International Tables Vol C Tables 4.2.6.8 and 6.1.1.4'
H H 0.0000 0.0000 'International Tables Vol C Tables 4.2.6.8 and 6.1.1.4'
B B 0.0013 0.0007 'International Tables Vol C Tables 4.2.6.8 and 6.1.1.4'
N N 0.0061 0.0033 'International Tables Vol C Tables 4.2.6.8 and 6.1.1.4'
F F 0.0171 0.0103 'International Tables Vol C Tables 4.2.6.8 and 6.1.1.4'
P P 0.1023 0.0942 'International Tables Vol C Tables 4.2.6.8 and 6.1.1.4'
O O 0.0106 0.0060 'International Tables Vol C Tables 4.2.6.8 and 6.1.1.4'

loop_
_geom_angle_atom_site_label_1
_geom_angle_atom_site_label_2
_geom_angle_atom_site_label_3
_geom_angle
C2 P1 P3 98.47(5)
C2 P1 P2 102.31(5)
P3 P1 P2 58.818(18)
P3 P2 P4 60.900(18)
P3 P2 P1 60.204(18)
P4 P2 P1 79.655(19)
P2 P3 P1 60.977(18)
P2 P3 P4 60.451(18)
P1 P3 P4 79.806(19)
B P4 P2 101.60(5)
B P4 P3 104.94(5)
P2 P4 P3 58.649(18)
C33 O1 C30 107.51(13)
C34 O2 C37 107.85(14)
C24 B C18 114.22(12)
C24 B C12 114.00(12)
C18 B C12 102.67(11)
C24 B P4 106.03(9)
C18 B P4 109.39(10)
C12 B P4 110.54(10)
C1 N1 C2 107.92(12)
C1 N1 C4 124.27(12)
C2 N1 C4 127.81(12)
C1 N2 C3 107.96(12)
C1 N2 C8 126.73(12)
C3 N2 C8 125.29(12)
N2 C1 N1 109.91(13)
C3 C2 N1 105.79(12)
C3 C2 P1 127.63(11)
N1 C2 P1 126.32(11)
C2 C3 N2 108.40(13)
N1 C4 C7 109.49(12)
N1 C4 C5 107.90(12)
C7 C4 C5 109.89(12)
N1 C4 C6 108.40(12)
C7 C4 C6 109.04(13)
C5 C4 C6 112.07(12)
N2 C8 C9 107.51(12)
N2 C8 C11 108.72(12)
C9 C8 C11 110.57(14)
N2 C8 C10 107.78(13)
C9 C8 C10 111.64(14)
C11 C8 C10 110.49(13)
C13 C12 C17 112.46(13)
C13 C12 B 128.72(13)
C17 C12 B 118.38(12)
F1 C13 C14 114.82(13)
F1 C13 C12 120.74(13)
C14 C13 C12 124.44(14)
F2 C14 C15 119.19(14)
F2 C14 C13 120.73(14)
C15 C14 C13 120.03(14)
F3 C15 C16 120.83(13)
F3 C15 C14 120.76(14)
C16 C15 C14 118.39(14)
F4 C16 C15 119.98(13)
F4 C16 C17 120.48(13)
C15 C16 C17 119.52(14)
F5 C17 C16 115.62(13)
F5 C17 C12 119.27(13)
C16 C17 C12 125.10(14)
C19 C18 C23 112.91(13)
C19 C18 B 121.30(13)
C23 C18 B 125.32(13)
F6 C19 C20 115.30(13)
F6 C19 C18 119.89(13)
C20 C19 C18 124.79(14)
F7 C20 C21 119.72(13)
F7 C20 C19 120.82(14)
C21 C20 C19 119.46(14)
F8 C21 C20 121.02(15)
F8 C21 C22 120.10(14)
C20 C21 C22 118.88(14)
F9 C22 C21 119.95(13)
F9 C22 C23 120.20(14)
C21 C22 C23 119.84(14)
F10 C23 C22 114.17(13)
F10 C23 C18 121.73(13)
C22 C23 C18 124.10(14)
C25 C24 C29 112.99(13)
C25 C24 B 124.52(13)
C29 C24 B 122.17(13)
F11 C25 C26 115.10(13)
F11 C25 C24 120.48(13)
C26 C25 C24 124.42(14)
F12 C26 C27 119.79(14)
F12 C26 C25 120.83(14)
C27 C26 C25 119.38(14)
F13 C27 C26 120.61(15)
F13 C27 C28 120.23(15)
C26 C27 C28 119.16(14)
F14 C28 C29 120.55(14)
F14 C28 C27 119.78(14)
C29 C28 C27 119.66(14)
F15 C29 C28 116.15(13)
F15 C29 C24 119.47(13)
C28 C29 C24 124.37(14)
O1 C30 C31 108.26(15)
C30 C31 C32 103.36(16)
C33 C32 C31 102.32(14)
O1 C33 C32 105.12(14)
O2 C34 C35 108.60(16)
C34 C35 C36 103.82(16)
C35 C36 C37 103.03(15)
O2 C37 C36 104.33(15)

loop_
_geom_bond_atom_site_label_1
_geom_bond_atom_site_label_2
_geom_bond_distance
P1 C2 1.8500(15)
P1 P3 2.2091(5)
P1 P2 2.2260(5)
P2 P3 2.1779(6)
P2 P4 2.2186(6)
P3 P4 2.2284(5)
P4 B 2.0784(16)
O1 C33 1.424(2)
O1 C30 1.430(2)
O2 C34 1.422(2)
O2 C37 1.4272(19)
B C24 1.625(2)
B C18 1.651(2)
B C12 1.655(2)
N1 C1 1.3337(18)
N1 C2 1.4038(17)
N1 C4 1.5072(18)
N2 C1 1.3220(18)
N2 C3 1.3779(17)
N2 C8 1.5107(19)
F1 C13 1.3574(16)
F2 C14 1.3451(17)
F3 C15 1.3430(16)
F4 C16 1.3534(16)
F5 C17 1.3535(16)
F6 C19 1.3577(16)
F7 C20 1.3520(17)
F8 C21 1.3418(16)
F9 C22 1.3441(17)
F10 C23 1.3498(17)
F11 C25 1.3561(17)
F12 C26 1.3462(17)
F13 C27 1.3445(16)
F14 C28 1.3481(17)
F15 C29 1.3582(17)
C2 C3 1.357(2)
C4 C7 1.521(2)
C4 C5 1.528(2)
C4 C6 1.528(2)
C8 C9 1.518(2)
C8 C11 1.522(2)
C8 C10 1.524(2)
C12 C13 1.386(2)
C12 C17 1.3939(19)
C13 C14 1.382(2)
C14 C15 1.374(2)
C15 C16 1.373(2)
C16 C17 1.376(2)
C18 C19 1.389(2)
C18 C23 1.393(2)
C19 C20 1.380(2)
C20 C21 1.371(2)
C21 C22 1.373(2)
C22 C23 1.383(2)
C24 C25 1.389(2)
C24 C29 1.396(2)
C25 C26 1.383(2)
C26 C27 1.370(2)
C27 C28 1.374(2)
C28 C29 1.373(2)
C30 C31 1.508(3)
C31 C32 1.520(3)
C32 C33 1.502(2)
C34 C35 1.492(3)
C35 C36 1.500(3)
C36 C37 1.509(3)

loop_
_geom_torsion_atom_site_label_1
_geom_torsion_atom_site_label_2
_geom_torsion_atom_site_label_3
_geom_torsion_atom_site_label_4
_geom_torsion
C2 P1 P2 P3 92.52(5)
C2 P1 P2 P4 154.80(5)
P3 P1 P2 P4 62.280(19)
P4 P2 P3 P1 -94.70(2)
P1 P2 P3 P4 94.70(2)
C2 P1 P3 P2 -99.32(5)
C2 P1 P3 P4 -161.07(5)
P2 P1 P3 P4 -61.754(18)
P3 P2 P4 B -100.55(5)
P1 P2 P4 B -162.09(5)
P1 P2 P4 P3 -61.544(18)
P2 P3 P4 B 94.66(5)
P1 P3 P4 B 156.97(5)
P1 P3 P4 P2 62.310(18)
P2 P4 B C24 33.12(10)
P3 P4 B C24 -27.22(11)
P2 P4 B C18 156.74(9)
P3 P4 B C18 96.41(9)
P2 P4 B C12 -90.91(10)
P3 P4 B C12 -151.25(9)
C3 N2 C1 N1 0.67(17)
C8 N2 C1 N1 178.98(13)
C2 N1 C1 N2 -1.07(17)
C4 N1 C1 N2 178.25(12)
C1 N1 C2 C3 1.03(16)
C4 N1 C2 C3 -178.25(13)
C1 N1 C2 P1 175.55(11)
C4 N1 C2 P1 -3.7(2)
P3 P1 C2 C3 -27.37(14)
P2 P1 C2 C3 -87.15(14)
P3 P1 C2 N1 159.29(12)
P2 P1 C2 N1 99.51(12)
N1 C2 C3 N2 -0.63(16)
P1 C2 C3 N2 -175.05(11)
C1 N2 C3 C2 0.00(17)
C8 N2 C3 C2 -178.34(13)
C1 N1 C4 C7 4.80(19)
C2 N1 C4 C7 -176.03(13)
C1 N1 C4 C5 -114.78(15)
C2 N1 C4 C5 64.39(17)
C1 N1 C4 C6 123.64(15)
C2 N1 C4 C6 -57.19(19)
C1 N2 C8 C9 -118.50(16)
C3 N2 C8 C9 59.54(19)
C1 N2 C8 C11 1.2(2)
C3 N2 C8 C11 179.26(14)
C1 N2 C8 C10 121.02(16)
C3 N2 C8 C10 -60.95(18)
C24 B C12 C13 -125.74(15)
C18 B C12 C13 110.18(16)
P4 B C12 C13 -6.41(19)
C24 B C12 C17 62.46(17)
C18 B C12 C17 -61.62(16)
P4 B C12 C17 -178.22(11)
C17 C12 C13 F1 179.22(13)
B C12 C13 F1 7.0(2)
C17 C12 C13 C14 0.5(2)
B C12 C13 C14 -171.73(14)
F1 C13 C14 F2 -0.1(2)
C12 C13 C14 F2 178.68(14)
F1 C13 C14 C15 -177.37(13)
C12 C13 C14 C15 1.4(2)
F2 C14 C15 F3 -0.1(2)
C13 C14 C15 F3 177.15(13)
F2 C14 C15 C16 -178.97(13)
C13 C14 C15 C16 -1.7(2)
F3 C15 C16 F4 -0.3(2)
C14 C15 C16 F4 178.55(13)
F3 C15 C16 C17 -178.79(13)
C14 C15 C16 C17 0.0(2)
F4 C16 C17 F5 2.4(2)
C15 C16 C17 F5 -179.08(13)
F4 C16 C17 C12 -176.43(13)
C15 C16 C17 C12 2.1(2)
C13 C12 C17 F5 178.94(12)
B C12 C17 F5 -7.97(19)
C13 C12 C17 C16 -2.2(2)
B C12 C17 C16 170.84(14)
C24 B C18 C19 164.20(13)
C12 B C18 C19 -71.86(16)
P4 B C18 C19 45.55(16)
C24 B C18 C23 -24.3(2)
C12 B C18 C23 99.67(15)
P4 B C18 C23 -142.91(12)
C23 C18 C19 F6 -176.50(12)
B C18 C19 F6 -4.0(2)
C23 C18 C19 C20 1.8(2)
B C18 C19 C20 174.36(14)
F6 C19 C20 F7 -2.50(19)
C18 C19 C20 F7 179.08(13)
F6 C19 C20 C21 177.19(13)
C18 C19 C20 C21 -1.2(2)
F7 C20 C21 F8 -0.7(2)
C19 C20 C21 F8 179.64(13)
F7 C20 C21 C22 179.23(13)
C19 C20 C21 C22 -0.5(2)
F8 C21 C22 F9 -0.1(2)
C20 C21 C22 F9 -179.97(13)
F8 C21 C22 C23 -178.78(13)
C20 C21 C22 C23 1.3(2)
F9 C22 C23 F10 1.64(19)
C21 C22 C23 F10 -179.66(13)
F9 C22 C23 C18 -179.31(13)
C21 C22 C23 C18 -0.6(2)
C19 C18 C23 F10 178.06(12)
B C18 C23 F10 5.9(2)
C19 C18 C23 C22 -0.9(2)
B C18 C23 C22 -173.07(14)
C18 B C24 C25 142.98(13)
C12 B C24 C25 25.37(19)
P4 B C24 C25 -96.48(14)
C18 B C24 C29 -43.88(18)
C12 B C24 C29 -161.50(12)
P4 B C24 C29 76.65(14)
C29 C24 C25 F11 -178.39(11)
B C24 C25 F11 -4.7(2)
C29 C24 C25 C26 1.2(2)
B C24 C25 C26 174.94(13)
F11 C25 C26 F12 -1.81(19)
C24 C25 C26 F12 178.54(12)
F11 C25 C26 C27 178.61(12)
C24 C25 C26 C27 -1.0(2)
F12 C26 C27 F13 0.7(2)
C25 C26 C27 F13 -179.75(13)
F12 C26 C27 C28 -179.26(12)
C25 C26 C27 C28 0.3(2)
F13 C27 C28 F14 1.2(2)
C26 C27 C28 F14 -178.87(12)
F13 C27 C28 C29 -179.89(12)
C26 C27 C28 C29 0.0(2)
F14 C28 C29 F15 -0.28(19)
C27 C28 C29 F15 -179.18(12)
F14 C28 C29 C24 179.16(12)
C27 C28 C29 C24 0.3(2)
C25 C24 C29 F15 178.57(11)
B C24 C29 F15 4.71(19)
C25 C24 C29 C28 -0.9(2)
B C24 C29 C28 -174.71(13)
C33 O1 C30 C31 13.3(2)
O1 C30 C31 C32 10.1(2)
C30 C31 C32 C33 -28.0(2)
C30 O1 C33 C32 -31.74(19)
C31 C32 C33 O1 37.09(19)
C37 O2 C34 C35 12.6(2)
O2 C34 C35 C36 10.1(2)
C34 C35 C36 C37 -27.36(19)
C34 O2 C37 C36 -30.05(19)
C35 C36 C37 O2 35.52(19)
